data_4319354
loop_
_publ_author_name
'Otto Knoesen'
'Philippus L. Wessels'
'Helmar G\"orls'
'Simon Lotz'

_publ_contact_author
;
                Lotz, Simon
                Department of Chemistry
                University of Pretoria
                0002 Pretoria
                South Africa
;
_publ_contact_author_email 'slotz@nsnper1.up.ac.za '
_publ_contact_author_fax 'Int + 27 - 12 3625297 '
_publ_contact_author_phone 'Int + 27 - 12 4202800 '
_publ_section_title
;
 Structures of a Tetradentate Ferrocenyl Ligand and Its Oxorhenium(V)
 Complex in Solution and in the Solid State
;
_journal_name_full 'Inorganic Chemistry'
_journal_page_first 1199
_journal_page_last 1205
_journal_paper_doi 10.1021/ic000746y
_journal_volume 40
_journal_year 2001
_chemical_formula_sum 'C30 H40 Fe2 N2 O2'
_chemical_formula_weight 572.34
_chemical_name_systematic
;
 ?
;
_space_group_IT_number 14
_symmetry_cell_setting monoclinic
_symmetry_space_group_name_Hall '-P 2ybc'
_symmetry_space_group_name_H-M 'P 1 21/c 1'
_atom_sites_solution_hydrogens geom
_atom_sites_solution_primary direct
_atom_sites_solution_secondary difmap
_audit_creation_method SHELXL-97
_cell_angle_alpha 90.00
_cell_angle_beta 98.340(10)
_cell_angle_gamma 90.00
_cell_formula_units_Z 8
_cell_length_a 18.616(3)
_cell_length_b 10.551(2)
_cell_length_c 28.274(4)
_cell_measurement_temperature 183(2)
_cell_volume 5494.8(16)
_computing_structure_refinement 'SHELXL-97 (Sheldrick, 1997)'
_diffrn_ambient_temperature 183(2)
_diffrn_measured_fraction_theta_full 0.921
_diffrn_measured_fraction_theta_max 0.921
_diffrn_radiation_monochromator graphite
_diffrn_radiation_source 'fine-focus sealed tube'
_diffrn_radiation_type MoK\a
_diffrn_radiation_wavelength 0.71073
_diffrn_reflns_av_R_equivalents 0.0235
_diffrn_reflns_av_sigmaI/netI 0.1044
_diffrn_reflns_limit_h_max 23
_diffrn_reflns_limit_h_min 0
_diffrn_reflns_limit_k_max 13
_diffrn_reflns_limit_k_min 0
_diffrn_reflns_limit_l_max 32
_diffrn_reflns_limit_l_min -35
_diffrn_reflns_number 10573
_diffrn_reflns_theta_full 26.30
_diffrn_reflns_theta_max 26.30
_diffrn_reflns_theta_min 2.47
_exptl_absorpt_coefficient_mu 1.085
_exptl_absorpt_correction_T_max 0.7227
_exptl_absorpt_correction_T_min 0.6832
_exptl_crystal_density_diffrn 1.384
_exptl_crystal_density_method 'not measured'
_exptl_crystal_F_000 2416
_exptl_crystal_size_max 0.38
_exptl_crystal_size_mid 0.36
_exptl_crystal_size_min 0.32
_refine_diff_density_max 0.501
_refine_diff_density_min -0.392
_refine_diff_density_rms 0.079
_refine_ls_extinction_method none
_refine_ls_goodness_of_fit_ref 0.905
_refine_ls_hydrogen_treatment mixed
_refine_ls_matrix_type full
_refine_ls_number_parameters 677
_refine_ls_number_reflns 10269
_refine_ls_number_restraints 0
_refine_ls_restrained_S_all 0.905
_refine_ls_R_factor_all 0.1467
_refine_ls_R_factor_gt 0.0496
_refine_ls_shift/su_max 1.510
_refine_ls_shift/su_mean 0.074
_refine_ls_structure_factor_coef Fsqd
_refine_ls_weighting_details 'calc w=1/[\s^2^(Fo^2^)+(0.0492P)^2^+0.0000P] where P=(Fo^2^+2Fc^2^)/3'
_refine_ls_weighting_scheme calc
_refine_ls_wR_factor_gt 0.0982
_refine_ls_wR_factor_ref 0.1130
_reflns_number_gt 5487
_reflns_number_total 10269
_reflns_threshold_expression >2sigma(I)
_cod_data_source_file ic000746y_1.cif
_cod_data_source_block fo607
_cod_depositor_comments
;
The following automatic conversions were performed:
data name '_publ_contact_autor' replaced with '_publ_contact_author'
as specified in the replacement file
'/home/antanas/src/cod-tools/trunk/data/replacement-values/replacement_tags.lst'.

Automatic conversion script
Id: cif_correct_tags 4998 2017-03-02 13:24:31Z antanas 
;
_cod_database_code 4319354

loop_
_symmetry_equiv_pos_as_xyz
'x, y, z'
'-x, y+1/2, -z+1/2'
'-x, -y, -z'
'x, -y-1/2, z-1/2'

loop_
_atom_site_label
_atom_site_type_symbol
_atom_site_fract_x
_atom_site_fract_y
_atom_site_fract_z
_atom_site_U_iso_or_equiv
_atom_site_adp_type
_atom_site_occupancy
_atom_site_symmetry_multiplicity
_atom_site_calc_flag
_atom_site_refinement_flags
_atom_site_disorder_assembly
_atom_site_disorder_group
Fe1A Fe 0.39949(3) 0.29364(6) 0.472412(18) 0.02832(15) Uani 1 1 d . . .
Fe2A Fe 0.26489(3) 0.46890(6) 0.24480(2) 0.03791(17) Uani 1 1 d . . .
O1A O 0.3379(5) -0.1635(5) 0.21429(18) 0.073(3) Uani 0.798(14) 1 d P A 1
H1AC H 0.3100 -0.1276 0.2310 0.110 Uiso 0.798(14) 1 calc PR A 1
O1AA O 0.4091(18) -0.1583(17) 0.2228(5) 0.065(12) Uani 0.202(14) 1 d P A 2
H1AD H 0.4107 -0.2285 0.2090 0.097 Uiso 0.202(14) 1 calc PR A 2
O2A O 0.3600(2) -0.1398(4) 0.31438(15) 0.0578(11) Uani 1 1 d . . .
H2AA H 0.359(4) -0.076(6) 0.305(2) 0.12(3) Uiso 1 1 d . . .
N1A N 0.37582(17) 0.0904(3) 0.25535(10) 0.0301(8) Uani 1 1 d . . .
N2A N 0.44833(17) 0.0580(3) 0.35167(10) 0.0282(8) Uani 1 1 d . . .
C1A C 0.4527(2) 0.1247(4) 0.26754(13) 0.0332(10) Uani 1 1 d . . .
H1AA H 0.4621 0.2017 0.2494 0.040 Uiso 1 1 calc R . .
H1AB H 0.4827 0.0554 0.2572 0.040 Uiso 1 1 calc R . .
C2A C 0.4763(2) 0.1495(4) 0.32042(13) 0.0318(10) Uani 1 1 d . . .
H2AB H 0.5300 0.1486 0.3269 0.038 Uiso 1 1 calc R . .
H2AC H 0.4599 0.2352 0.3282 0.038 Uiso 1 1 calc R . .
C3A C 0.4780(2) -0.0704(4) 0.34836(14) 0.0373(11) Uani 1 1 d . . .
H3AA H 0.5181 -0.0844 0.3749 0.045 Uiso 1 1 calc R . .
H3AB H 0.4977 -0.0799 0.3178 0.045 Uiso 1 1 calc R . .
C4A C 0.4190(2) -0.1665(4) 0.35088(15) 0.0419(11) Uani 1 1 d . . .
H4AA H 0.4015 -0.1577 0.3825 0.050 Uiso 1 1 calc R . .
C5A C 0.4430(3) -0.3015(4) 0.34578(14) 0.0510(13) Uani 1 1 d . . .
H5AA H 0.4021 -0.3588 0.3479 0.077 Uiso 1 1 calc R . .
H5AB H 0.4827 -0.3213 0.3714 0.077 Uiso 1 1 calc R . .
H5AC H 0.4598 -0.3123 0.3147 0.077 Uiso 1 1 calc R . .
C6A C 0.3588(2) 0.0557(4) 0.20436(13) 0.0408(11) Uani 1 1 d . A .
H6AA H 0.3067 0.0729 0.1935 0.049 Uiso 1 1 calc R . .
H6AB H 0.3872 0.1111 0.1857 0.049 Uiso 1 1 calc R . .
C7A C 0.3738(4) -0.0771(5) 0.19344(17) 0.0725(19) Uani 1 1 d . . .
H7AA H 0.4266 -0.0918 0.2047 0.087 Uiso 0.798(14) 1 calc PR A 1
H7AB H 0.3248 -0.1083 0.1985 0.087 Uiso 0.202(14) 1 calc PR A 2
C8A C 0.3616(3) -0.1012(5) 0.14020(16) 0.0763(19) Uani 1 1 d . A .
H8AA H 0.3727 -0.1900 0.1340 0.114 Uiso 1 1 calc R . .
H8AB H 0.3933 -0.0459 0.1246 0.114 Uiso 1 1 calc R . .
H8AC H 0.3108 -0.0835 0.1274 0.114 Uiso 1 1 calc R . .
C9A C 0.4568(2) 0.1005(4) 0.40158(13) 0.0335(10) Uani 1 1 d . . .
H9AA H 0.5086 0.1205 0.4124 0.040 Uiso 1 1 calc R . .
H9AB H 0.4428 0.0306 0.4218 0.040 Uiso 1 1 calc R . .
C10A C 0.3265(2) 0.1900(4) 0.26844(14) 0.0332(10) Uani 1 1 d . . .
H10A H 0.3360 0.2021 0.3035 0.040 Uiso 1 1 calc R . .
H10B H 0.2759 0.1596 0.2603 0.040 Uiso 1 1 calc R . .
C11A C 0.4122(2) 0.2137(4) 0.40831(12) 0.0279(9) Uani 1 1 d . . .
C12A C 0.3376(2) 0.2145(4) 0.41446(13) 0.0339(10) Uani 1 1 d . . .
H12A H 0.3065 0.1374 0.4153 0.041 Uiso 1 1 calc R . .
C13A C 0.3148(2) 0.3403(5) 0.42084(13) 0.0398(11) Uani 1 1 d . . .
H13A H 0.2652 0.3679 0.4262 0.048 Uiso 1 1 calc R . .
C14A C 0.3752(2) 0.4197(4) 0.41805(13) 0.0411(11) Uani 1 1 d . . .
H14A H 0.3759 0.5141 0.4213 0.049 Uiso 1 1 calc R . .
C15A C 0.4347(2) 0.3432(4) 0.41045(12) 0.0331(10) Uani 1 1 d . . .
H15A H 0.4845 0.3744 0.4073 0.040 Uiso 1 1 calc R . .
C16A C 0.4569(2) 0.1864(5) 0.52428(13) 0.0382(11) Uani 1 1 d . . .
H16A H 0.4834 0.1062 0.5193 0.046 Uiso 1 1 calc R . .
C17A C 0.3837(2) 0.1962(5) 0.53260(14) 0.0431(12) Uani 1 1 d . . .
H17A H 0.3493 0.1241 0.5342 0.052 Uiso 1 1 calc R . .
C18A C 0.3681(2) 0.3260(5) 0.53769(13) 0.0408(12) Uani 1 1 d . . .
H18A H 0.3204 0.3620 0.5434 0.049 Uiso 1 1 calc R . .
C19A C 0.4313(2) 0.3966(5) 0.53300(13) 0.0400(11) Uani 1 1 d . . .
H19A H 0.4364 0.4909 0.5350 0.048 Uiso 1 1 calc R . .
C20A C 0.4858(2) 0.3100(5) 0.52492(13) 0.0414(12) Uani 1 1 d . . .
H20A H 0.5364 0.3324 0.5202 0.050 Uiso 1 1 calc R . .
C21A C 0.3327(2) 0.3176(4) 0.24464(14) 0.0303(9) Uani 1 1 d . . .
C22A C 0.3708(2) 0.4244(4) 0.26579(16) 0.0366(10) Uani 1 1 d . . .
H22A H 0.3970 0.4291 0.2992 0.044 Uiso 1 1 calc R . .
C23A C 0.3646(2) 0.5235(4) 0.23195(17) 0.0451(12) Uani 1 1 d . . .
H23A H 0.3858 0.6102 0.2372 0.054 Uiso 1 1 calc R . .
C24A C 0.3236(3) 0.4790(5) 0.18976(16) 0.0482(12) Uani 1 1 d . . .
H24A H 0.3104 0.5288 0.1597 0.058 Uiso 1 1 calc R . .
C25A C 0.3038(2) 0.3511(4) 0.19717(15) 0.0425(11) Uani 1 1 d . . .
H25A H 0.2741 0.2953 0.1733 0.051 Uiso 1 1 calc R . .
C26A C 0.1785(3) 0.4236(5) 0.2772(2) 0.0651(16) Uani 1 1 d . . .
H26A H 0.1686 0.3377 0.2898 0.078 Uiso 1 1 calc R . .
C27A C 0.2197(3) 0.5197(7) 0.3036(2) 0.0731(18) Uani 1 1 d . . .
H27A H 0.2429 0.5154 0.3377 0.088 Uiso 1 1 calc R . .
C28A C 0.2206(3) 0.6235(6) 0.2718(3) 0.0753(19) Uani 1 1 d . . .
H28A H 0.2457 0.7064 0.2796 0.090 Uiso 1 1 calc R . .
C29A C 0.1809(3) 0.5902(7) 0.2278(3) 0.087(2) Uani 1 1 d . . .
H29A H 0.1724 0.6451 0.1987 0.104 Uiso 1 1 calc R . .
C30A C 0.1552(3) 0.4651(7) 0.2314(3) 0.081(2) Uani 1 1 d . . .
H30A H 0.1251 0.4160 0.2055 0.097 Uiso 1 1 calc R . .
Fe1B Fe 0.10433(3) -0.00680(6) 0.283403(18) 0.02959(15) Uani 1 1 d . . .
Fe2B Fe 0.24100(3) -0.18217(6) 0.50436(2) 0.03098(16) Uani 1 1 d . . .
O1B O 0.1851(3) 0.4516(4) 0.53143(16) 0.0525(16) Uani 0.711(6) 1 d P B 1
H1BC H 0.2106 0.4073 0.5156 0.079 Uiso 0.711(6) 1 calc PR B 1
O1BB O 0.0946(6) 0.4500(10) 0.5273(3) 0.049(4) Uani 0.289(6) 1 d P B 2
H1BD H 0.0985 0.5255 0.5368 0.073 Uiso 0.289(6) 1 calc PR B 2
O2B O 0.13941(19) 0.4238(4) 0.43515(15) 0.0555(11) Uani 1 1 d . . .
H2OB H 0.144(3) 0.357(5) 0.4402(19) 0.06(2) Uiso 1 1 d . . .
N1B N 0.13207(16) 0.1968(3) 0.49681(10) 0.0254(7) Uani 1 1 d . . .
N2B N 0.04910(16) 0.2239(3) 0.40338(10) 0.0259(7) Uani 1 1 d . . .
C1B C 0.05407(18) 0.1652(4) 0.48905(12) 0.0262(9) Uani 1 1 d . . .
H1BA H 0.0264 0.2377 0.4993 0.031 Uiso 1 1 calc R . .
H1BB H 0.0458 0.0916 0.5093 0.031 Uiso 1 1 calc R . .
C2B C 0.02509(19) 0.1339(4) 0.43721(12) 0.0267(9) Uani 1 1 d . . .
H2BB H 0.0414 0.0477 0.4298 0.032 Uiso 1 1 calc R . .
H2BC H -0.0286 0.1333 0.4331 0.032 Uiso 1 1 calc R . .
C3B C 0.0196(2) 0.3524(4) 0.40536(13) 0.0302(9) Uani 1 1 d . . .
H3BA H 0.0020 0.3657 0.4364 0.036 Uiso 1 1 calc R . .
H3BB H -0.0218 0.3638 0.3795 0.036 Uiso 1 1 calc R . .
C4B C 0.0785(2) 0.4477(4) 0.39962(15) 0.0383(11) Uani 1 1 d . . .
H4BA H 0.0936 0.4362 0.3674 0.046 Uiso 1 1 calc R . .
C5B C 0.0554(3) 0.5830(4) 0.40449(16) 0.0534(13) Uani 1 1 d . . .
H5BA H 0.0958 0.6396 0.4004 0.080 Uiso 1 1 calc R . .
H5BB H 0.0415 0.5959 0.4363 0.080 Uiso 1 1 calc R . .
H5BC H 0.0139 0.6017 0.3800 0.080 Uiso 1 1 calc R . .
C6B C 0.1542(2) 0.2372(4) 0.54643(13) 0.0307(10) Uani 1 1 d . B .
H6BA H 0.2056 0.2138 0.5563 0.037 Uiso 1 1 calc R . .
H6BB H 0.1248 0.1906 0.5673 0.037 Uiso 1 1 calc R . .
C7B C 0.1456(3) 0.3777(5) 0.55415(15) 0.0471(13) Uani 1 1 d . . .
H7BA H 0.0936 0.3995 0.5431 0.057 Uiso 0.711(6) 1 calc PR B 1
H7BB H 0.1906 0.4102 0.5429 0.057 Uiso 0.289(6) 1 calc PR B 2
C8B C 0.1615(3) 0.4107(5) 0.60642(16) 0.0749(18) Uani 1 1 d . B .
H8BA H 0.1555 0.5021 0.6105 0.112 Uiso 1 1 calc R . .
H8BB H 0.2115 0.3864 0.6189 0.112 Uiso 1 1 calc R . .
H8BC H 0.1278 0.3649 0.6239 0.112 Uiso 1 1 calc R . .
C9B C 0.0375(2) 0.1751(4) 0.35405(12) 0.0333(10) Uani 1 1 d . . .
H9BA H 0.0472 0.2438 0.3320 0.040 Uiso 1 1 calc R . .
H9BB H -0.0139 0.1494 0.3456 0.040 Uiso 1 1 calc R . .
C10B C 0.1781(2) 0.0958(4) 0.48227(13) 0.0269(9) Uani 1 1 d . . .
H10C H 0.2291 0.1253 0.4878 0.032 Uiso 1 1 calc R . .
H10D H 0.1648 0.0822 0.4475 0.032 Uiso 1 1 calc R . .
C11B C 0.0853(2) 0.0642(4) 0.34737(12) 0.0309(10) Uani 1 1 d . . .
C12B C 0.0658(2) -0.0643(4) 0.34338(13) 0.0365(11) Uani 1 1 d . . .
H12B H 0.0161 -0.0989 0.3446 0.044 Uiso 1 1 calc R . .
C13B C 0.1275(3) -0.1370(5) 0.33616(14) 0.0471(12) Uani 1 1 d . . .
H13B H 0.1291 -0.2311 0.3320 0.056 Uiso 1 1 calc R . .
C14B C 0.1861(2) -0.0526(5) 0.33648(13) 0.0451(13) Uani 1 1 d . . .
H14B H 0.2367 -0.0763 0.3320 0.054 Uiso 1 1 calc R . .
C15B C 0.1608(2) 0.0726(5) 0.34344(12) 0.0364(11) Uani 1 1 d . . .
H15B H 0.1904 0.1520 0.3449 0.044 Uiso 1 1 calc R . .
C16B C 0.0486(3) 0.0988(5) 0.23005(13) 0.0477(13) Uani 1 1 d . . .
H16B H 0.0192 0.1762 0.2343 0.057 Uiso 1 1 calc R . .
C17B C 0.0229(2) -0.0268(5) 0.22750(14) 0.0487(14) Uani 1 1 d . . .
H17B H -0.0280 -0.0544 0.2296 0.058 Uiso 1 1 calc R . .
C18B C 0.0816(2) -0.1071(5) 0.22195(13) 0.0423(12) Uani 1 1 d . . .
H18B H 0.0798 -0.2016 0.2191 0.051 Uiso 1 1 calc R . .
C19B C 0.1434(2) -0.0300(5) 0.22059(13) 0.0400(12) Uani 1 1 d . . .
H19B H 0.1931 -0.0604 0.2168 0.048 Uiso 1 1 calc R . .
C20B C 0.1227(3) 0.0963(5) 0.22533(14) 0.0451(12) Uani 1 1 d . . .
H20B H 0.1553 0.1718 0.2258 0.054 Uiso 1 1 calc R . .
C21B C 0.1741(2) -0.0300(4) 0.50711(14) 0.0317(10) Uani 1 1 d . . .
C22B C 0.2089(3) -0.0621(5) 0.55368(14) 0.0435(12) Uani 1 1 d . . .
H22B H 0.2412 -0.0056 0.5758 0.052 Uiso 1 1 calc R . .
C23B C 0.1898(3) -0.1894(5) 0.56300(18) 0.0580(15) Uani 1 1 d . . .
H23B H 0.2066 -0.2380 0.5929 0.070 Uiso 1 1 calc R . .
C24B C 0.1446(3) -0.2355(5) 0.5232(2) 0.0585(15) Uani 1 1 d . . .
H24B H 0.1232 -0.3225 0.5197 0.070 Uiso 1 1 calc R . .
C25B C 0.1338(2) -0.1378(4) 0.48837(17) 0.0417(11) Uani 1 1 d . . .
H25B H 0.1037 -0.1440 0.4561 0.050 Uiso 1 1 calc R . .
C26B C 0.3353(4) -0.1404(6) 0.4818(4) 0.092(3) Uani 1 1 d . . .
H26B H 0.3581 -0.0545 0.4816 0.111 Uiso 1 1 calc R . .
C27B C 0.3457(3) -0.2246(12) 0.5173(2) 0.099(3) Uani 1 1 d . . .
H27B H 0.3780 -0.2130 0.5485 0.119 Uiso 1 1 calc R . .
C28B C 0.3095(5) -0.3261(7) 0.5037(5) 0.118(4) Uani 1 1 d . . .
H28B H 0.3087 -0.4045 0.5235 0.142 Uiso 1 1 calc R . .
C29B C 0.2745(4) -0.3127(12) 0.4618(4) 0.133(5) Uani 1 1 d . . .
H29B H 0.2434 -0.3784 0.4435 0.159 Uiso 1 1 calc R . .
C30B C 0.2894(5) -0.1942(12) 0.4454(2) 0.111(4) Uani 1 1 d . . .
H30B H 0.2723 -0.1573 0.4132 0.133 Uiso 1 1 calc R . .

loop_
_atom_site_aniso_label
_atom_site_aniso_U_11
_atom_site_aniso_U_22
_atom_site_aniso_U_33
_atom_site_aniso_U_23
_atom_site_aniso_U_13
_atom_site_aniso_U_12
Fe1A 0.0282(3) 0.0291(4) 0.0275(3) -0.0034(3) 0.0034(2) 0.0030(3)
Fe2A 0.0301(4) 0.0265(4) 0.0581(4) 0.0043(3) 0.0095(3) 0.0036(3)
O1A 0.120(7) 0.031(3) 0.073(3) -0.003(2) 0.027(4) -0.003(3)
O1AA 0.14(3) 0.017(11) 0.039(10) -0.008(8) 0.003(11) 0.025(13)
O2A 0.047(2) 0.038(2) 0.085(3) 0.014(2) -0.0016(18) -0.0122(18)
N1A 0.040(2) 0.020(2) 0.0313(18) -0.0027(15) 0.0068(15) 0.0053(16)
N2A 0.0352(19) 0.025(2) 0.0244(16) -0.0030(14) 0.0037(14) 0.0031(16)
C1A 0.035(2) 0.032(3) 0.035(2) 0.0036(19) 0.0128(18) 0.006(2)
C2A 0.032(2) 0.026(2) 0.039(2) 0.0019(19) 0.0095(18) 0.0001(19)
C3A 0.041(3) 0.038(3) 0.033(2) 0.000(2) 0.0062(19) 0.005(2)
C4A 0.058(3) 0.026(3) 0.045(3) 0.001(2) 0.019(2) 0.001(2)
C5A 0.084(4) 0.033(3) 0.037(2) -0.006(2) 0.012(2) 0.001(3)
C6A 0.058(3) 0.034(3) 0.030(2) 0.000(2) 0.003(2) 0.006(2)
C7A 0.126(6) 0.043(4) 0.045(3) -0.009(3) 0.001(3) 0.017(4)
C8A 0.117(5) 0.062(4) 0.043(3) -0.019(3) -0.010(3) 0.024(4)
C9A 0.035(2) 0.032(3) 0.032(2) -0.0042(19) 0.0015(18) 0.006(2)
C10A 0.030(2) 0.025(3) 0.044(2) -0.004(2) 0.0031(18) -0.0016(19)
C11A 0.031(2) 0.029(2) 0.0236(19) -0.0051(18) 0.0025(16) 0.000(2)
C12A 0.030(2) 0.038(3) 0.032(2) -0.009(2) -0.0015(17) -0.003(2)
C13A 0.032(2) 0.052(3) 0.034(2) -0.005(2) 0.0003(18) 0.015(2)
C14A 0.054(3) 0.033(3) 0.035(2) 0.001(2) 0.004(2) 0.013(2)
C15A 0.043(3) 0.031(3) 0.026(2) -0.0023(19) 0.0070(18) -0.001(2)
C16A 0.044(3) 0.037(3) 0.032(2) -0.001(2) 0.0012(19) 0.014(2)
C17A 0.047(3) 0.049(3) 0.032(2) 0.000(2) 0.0027(19) -0.011(3)
C18A 0.038(3) 0.056(3) 0.030(2) -0.006(2) 0.0096(18) 0.005(2)
C19A 0.046(3) 0.039(3) 0.035(2) -0.008(2) 0.006(2) 0.000(2)
C20A 0.032(2) 0.063(4) 0.028(2) -0.007(2) -0.0007(18) -0.003(2)
C21A 0.026(2) 0.023(2) 0.042(2) -0.0039(19) 0.0072(17) 0.0010(19)
C22A 0.027(2) 0.029(3) 0.054(3) -0.005(2) 0.0035(19) 0.000(2)
C23A 0.035(3) 0.029(3) 0.076(3) 0.001(2) 0.022(2) -0.007(2)
C24A 0.063(3) 0.033(3) 0.050(3) 0.007(2) 0.014(2) 0.011(3)
C25A 0.050(3) 0.029(3) 0.046(3) -0.007(2) 0.000(2) 0.000(2)
C26A 0.050(3) 0.044(4) 0.111(5) 0.014(4) 0.044(3) 0.005(3)
C27A 0.066(4) 0.089(5) 0.073(4) -0.009(4) 0.039(3) 0.025(4)
C28A 0.066(4) 0.039(4) 0.132(6) -0.002(4) 0.055(4) 0.007(3)
C29A 0.057(4) 0.070(5) 0.140(6) 0.048(5) 0.034(4) 0.045(4)
C30A 0.034(3) 0.091(6) 0.117(5) 0.019(4) 0.010(3) 0.006(3)
Fe1B 0.0310(3) 0.0344(4) 0.0231(3) -0.0035(3) 0.0029(2) 0.0018(3)
Fe2B 0.0301(3) 0.0253(4) 0.0387(3) 0.0042(3) 0.0087(2) 0.0085(3)
O1B 0.067(4) 0.019(3) 0.075(3) 0.001(2) 0.022(3) -0.002(2)
O1BB 0.071(8) 0.026(7) 0.047(6) -0.006(5) -0.001(5) 0.015(6)
O2B 0.044(2) 0.036(2) 0.082(3) 0.018(2) -0.0066(17) -0.0064(19)
N1B 0.0275(17) 0.020(2) 0.0281(16) -0.0006(15) 0.0031(13) 0.0045(15)
N2B 0.0297(18) 0.0238(19) 0.0246(16) -0.0018(14) 0.0046(13) 0.0055(15)
C1B 0.026(2) 0.024(2) 0.031(2) 0.0009(17) 0.0088(16) 0.0043(17)
C2B 0.025(2) 0.022(2) 0.034(2) 0.0003(18) 0.0043(16) 0.0007(17)
C3B 0.031(2) 0.025(2) 0.034(2) 0.0007(19) 0.0031(17) 0.0048(19)
C4B 0.041(3) 0.030(3) 0.044(2) 0.003(2) 0.009(2) 0.004(2)
C5B 0.065(3) 0.029(3) 0.065(3) 0.009(3) 0.005(3) -0.001(3)
C6B 0.035(2) 0.029(3) 0.028(2) -0.0020(18) 0.0026(17) -0.005(2)
C7B 0.062(3) 0.032(3) 0.043(3) -0.015(2) -0.004(2) 0.017(3)
C8B 0.096(4) 0.073(4) 0.050(3) -0.029(3) -0.011(3) 0.012(4)
C9B 0.044(2) 0.032(3) 0.0220(19) -0.0031(18) -0.0018(17) 0.007(2)
C10B 0.026(2) 0.022(2) 0.033(2) 0.0005(18) 0.0039(16) 0.0036(18)
C11B 0.035(2) 0.034(3) 0.022(2) -0.0022(19) 0.0005(17) 0.007(2)
C12B 0.051(3) 0.035(3) 0.026(2) 0.003(2) 0.0157(19) 0.004(2)
C13B 0.071(3) 0.036(3) 0.037(2) 0.004(2) 0.014(2) 0.015(3)
C14B 0.043(3) 0.064(4) 0.028(2) -0.005(2) 0.0029(19) 0.022(3)
C15B 0.038(2) 0.046(3) 0.022(2) -0.005(2) -0.0032(17) 0.001(2)
C16B 0.056(3) 0.060(4) 0.023(2) 0.000(2) -0.009(2) 0.022(3)
C17B 0.032(2) 0.075(4) 0.037(2) -0.007(3) -0.0018(19) -0.005(3)
C18B 0.045(3) 0.046(3) 0.034(2) -0.017(2) -0.002(2) -0.007(2)
C19B 0.031(2) 0.064(4) 0.025(2) -0.006(2) 0.0055(17) -0.004(2)
C20B 0.057(3) 0.050(3) 0.029(2) 0.009(2) 0.007(2) -0.007(3)
C21B 0.032(2) 0.022(3) 0.043(2) 0.0009(19) 0.0122(18) 0.0110(19)
C22B 0.063(3) 0.037(3) 0.032(2) 0.002(2) 0.012(2) 0.017(3)
C23B 0.074(4) 0.046(4) 0.064(3) 0.026(3) 0.042(3) 0.033(3)
C24B 0.040(3) 0.030(3) 0.114(5) 0.010(3) 0.041(3) 0.010(2)
C25B 0.030(2) 0.026(3) 0.072(3) 0.000(2) 0.016(2) 0.005(2)
C26B 0.089(5) 0.035(4) 0.178(8) -0.023(5) 0.105(6) -0.014(4)
C27B 0.036(3) 0.212(10) 0.050(3) 0.001(5) 0.008(3) 0.040(5)
C28B 0.088(6) 0.038(4) 0.254(13) 0.054(6) 0.113(7) 0.043(4)
C29B 0.042(4) 0.182(11) 0.178(10) -0.149(9) 0.025(5) -0.011(6)
C30B 0.098(6) 0.203(11) 0.040(3) 0.053(5) 0.039(4) 0.118(7)

loop_
_atom_type_symbol
_atom_type_description
_atom_type_scat_dispersion_real
_atom_type_scat_dispersion_imag
_atom_type_scat_source
C C 0.0033 0.0016 'International Tables Vol C Tables 4.2.6.8 and 6.1.1.4'
H H 0.0000 0.0000 'International Tables Vol C Tables 4.2.6.8 and 6.1.1.4'
N N 0.0061 0.0033 'International Tables Vol C Tables 4.2.6.8 and 6.1.1.4'
O O 0.0106 0.0060 'International Tables Vol C Tables 4.2.6.8 and 6.1.1.4'
Fe Fe 0.3463 0.8444 'International Tables Vol C Tables 4.2.6.8 and 6.1.1.4'

loop_
_geom_angle_atom_site_label_1
_geom_angle_atom_site_label_2
_geom_angle_atom_site_label_3
_geom_angle
_geom_angle_site_symmetry_1
_geom_angle_site_symmetry_3
_geom_angle_publ_flag
C15A Fe1A C16A 124.48(17) . . ?
C15A Fe1A C20A 106.83(17) . . ?
C16A Fe1A C20A 40.61(17) . . ?
C15A Fe1A C14A 40.69(15) . . ?
C16A Fe1A C14A 161.23(18) . . ?
C20A Fe1A C14A 124.23(19) . . ?
C15A Fe1A C12A 68.10(17) . . ?
C16A Fe1A C12A 121.95(19) . . ?
C20A Fe1A C12A 156.45(18) . . ?
C14A Fe1A C12A 67.87(18) . . ?
C15A Fe1A C18A 155.28(19) . . ?
C16A Fe1A C18A 68.30(17) . . ?
C20A Fe1A C18A 67.97(17) . . ?
C14A Fe1A C18A 120.79(19) . . ?
C12A Fe1A C18A 126.27(17) . . ?
C15A Fe1A C19A 119.82(18) . . ?
C16A Fe1A C19A 68.42(18) . . ?
C20A Fe1A C19A 40.48(16) . . ?
C14A Fe1A C19A 106.94(18) . . ?
C12A Fe1A C19A 162.29(17) . . ?
C18A Fe1A C19A 40.50(16) . . ?
C15A Fe1A C11A 41.07(15) . . ?
C16A Fe1A C11A 107.13(17) . . ?
C20A Fe1A C11A 120.17(16) . . ?
C14A Fe1A C11A 68.97(17) . . ?
C12A Fe1A C11A 40.82(14) . . ?
C18A Fe1A C11A 162.72(18) . . ?
C19A Fe1A C11A 155.06(17) . . ?
C15A Fe1A C17A 162.27(18) . . ?
C16A Fe1A C17A 40.78(16) . . ?
C20A Fe1A C17A 68.17(18) . . ?
C14A Fe1A C17A 156.17(18) . . ?
C12A Fe1A C17A 109.25(18) . . ?
C18A Fe1A C17A 40.41(17) . . ?
C19A Fe1A C17A 68.21(18) . . ?
C11A Fe1A C17A 125.41(18) . . ?
C15A Fe1A C13A 68.56(17) . . ?
C16A Fe1A C13A 156.87(19) . . ?
C20A Fe1A C13A 161.2(2) . . ?
C14A Fe1A C13A 40.58(16) . . ?
C12A Fe1A C13A 40.47(16) . . ?
C18A Fe1A C13A 108.15(17) . . ?
C19A Fe1A C13A 124.70(18) . . ?
C11A Fe1A C13A 69.12(16) . . ?
C17A Fe1A C13A 121.65(18) . . ?
C26A Fe2A C30A 39.8(2) . . ?
C26A Fe2A C29A 67.6(2) . . ?
C30A Fe2A C29A 40.8(2) . . ?
C26A Fe2A C28A 68.0(2) . . ?
C30A Fe2A C28A 68.4(3) . . ?
C29A Fe2A C28A 40.4(2) . . ?
C26A Fe2A C23A 163.5(2) . . ?
C30A Fe2A C23A 153.9(2) . . ?
C29A Fe2A C23A 118.3(2) . . ?
C28A Fe2A C23A 105.8(2) . . ?
C26A Fe2A C22A 128.0(2) . . ?
C30A Fe2A C22A 164.1(2) . . ?
C29A Fe2A C22A 154.2(3) . . ?
C28A Fe2A C22A 120.5(2) . . ?
C23A Fe2A C22A 40.71(16) . . ?
C26A Fe2A C24A 155.9(2) . . ?
C30A Fe2A C24A 119.9(2) . . ?
C29A Fe2A C24A 105.5(2) . . ?
C28A Fe2A C24A 122.7(2) . . ?
C23A Fe2A C24A 40.38(17) . . ?
C22A Fe2A C24A 68.16(18) . . ?
C26A Fe2A C21A 110.5(2) . . ?
C30A Fe2A C21A 126.4(2) . . ?
C29A Fe2A C21A 162.4(3) . . ?
C28A Fe2A C21A 156.7(2) . . ?
C23A Fe2A C21A 68.74(18) . . ?
C22A Fe2A C21A 40.76(15) . . ?
C24A Fe2A C21A 68.67(17) . . ?
C26A Fe2A C25A 122.5(2) . . ?
C30A Fe2A C25A 108.0(2) . . ?
C29A Fe2A C25A 124.3(3) . . ?
C28A Fe2A C25A 160.3(2) . . ?
C23A Fe2A C25A 68.44(19) . . ?
C22A Fe2A C25A 68.24(17) . . ?
C24A Fe2A C25A 40.91(17) . . ?
C21A Fe2A C25A 40.66(15) . . ?
C26A Fe2A C27A 40.8(2) . . ?
C30A Fe2A C27A 68.5(3) . . ?
C29A Fe2A C27A 68.4(3) . . ?
C28A Fe2A C27A 40.8(2) . . ?
C23A Fe2A C27A 124.6(2) . . ?
C22A Fe2A C27A 108.7(2) . . ?
C24A Fe2A C27A 160.4(2) . . ?
C21A Fe2A C27A 122.5(2) . . ?
C25A Fe2A C27A 157.7(2) . . ?
C1A N1A C6A 110.8(3) . . ?
C1A N1A C10A 112.7(3) . . ?
C6A N1A C10A 111.6(3) . . ?
C2A N2A C9A 112.6(3) . . ?
C2A N2A C3A 113.7(3) . . ?
C9A N2A C3A 110.7(3) . . ?
N1A C1A C2A 114.0(3) . . ?
N2A C2A C1A 114.0(3) . . ?
N2A C3A C4A 109.5(3) . . ?
O2A C4A C5A 109.1(4) . . ?
O2A C4A C3A 108.9(4) . . ?
C5A C4A C3A 113.8(4) . . ?
C7A C6A N1A 114.9(4) . . ?
O1AA C7A O1A 60.1(13) . . ?
O1AA C7A C6A 126.0(8) . . ?
O1A C7A C6A 116.1(6) . . ?
O1AA C7A C8A 120.8(8) . . ?
O1A C7A C8A 108.4(6) . . ?
C6A C7A C8A 111.4(4) . . ?
N2A C9A C11A 112.7(3) . . ?
N1A C10A C21A 115.5(3) . . ?
C12A C11A C15A 106.0(4) . . ?
C12A C11A C9A 126.5(4) . . ?
C15A C11A C9A 127.5(4) . . ?
C12A C11A Fe1A 69.5(2) . . ?
C15A C11A Fe1A 68.8(2) . . ?
C9A C11A Fe1A 125.8(3) . . ?
C13A C12A C11A 109.7(4) . . ?
C13A C12A Fe1A 70.0(2) . . ?
C11A C12A Fe1A 69.7(2) . . ?
C14A C13A C12A 107.0(4) . . ?
C14A C13A Fe1A 69.2(2) . . ?
C12A C13A Fe1A 69.5(2) . . ?
C15A C14A C13A 108.5(4) . . ?
C15A C14A Fe1A 69.4(2) . . ?
C13A C14A Fe1A 70.2(2) . . ?
C14A C15A C11A 108.8(4) . . ?
C14A C15A Fe1A 69.9(2) . . ?
C11A C15A Fe1A 70.1(2) . . ?
C20A C16A C17A 107.7(4) . . ?
C20A C16A Fe1A 69.7(2) . . ?
C17A C16A Fe1A 70.2(2) . . ?
C18A C17A C16A 107.7(4) . . ?
C18A C17A Fe1A 69.7(3) . . ?
C16A C17A Fe1A 69.0(2) . . ?
C17A C18A C19A 108.4(4) . . ?
C17A C18A Fe1A 69.9(2) . . ?
C19A C18A Fe1A 69.7(2) . . ?
C20A C19A C18A 107.6(4) . . ?
C20A C19A Fe1A 69.3(2) . . ?
C18A C19A Fe1A 69.8(2) . . ?
C19A C20A C16A 108.7(4) . . ?
C19A C20A Fe1A 70.2(2) . . ?
C16A C20A Fe1A 69.6(2) . . ?
C22A C21A C25A 107.5(4) . . ?
C22A C21A C10A 125.8(4) . . ?
C25A C21A C10A 126.8(4) . . ?
C22A C21A Fe2A 69.4(2) . . ?
C25A C21A Fe2A 69.9(2) . . ?
C10A C21A Fe2A 127.4(3) . . ?
C23A C22A C21A 108.4(4) . . ?
C23A C22A Fe2A 69.5(2) . . ?
C21A C22A Fe2A 69.9(2) . . ?
C24A C23A C22A 108.1(4) . . ?
C24A C23A Fe2A 70.0(3) . . ?
C22A C23A Fe2A 69.8(2) . . ?
C23A C24A C25A 108.2(4) . . ?
C23A C24A Fe2A 69.6(3) . . ?
C25A C24A Fe2A 69.9(3) . . ?
C21A C25A C24A 107.8(4) . . ?
C21A C25A Fe2A 69.5(2) . . ?
C24A C25A Fe2A 69.1(3) . . ?
C30A C26A C27A 109.9(6) . . ?
C30A C26A Fe2A 70.2(3) . . ?
C27A C26A Fe2A 70.3(3) . . ?
C26A C27A C28A 106.0(6) . . ?
C26A C27A Fe2A 68.8(3) . . ?
C28A C27A Fe2A 69.1(3) . . ?
C29A C28A C27A 108.4(6) . . ?
C29A C28A Fe2A 69.7(3) . . ?
C27A C28A Fe2A 70.1(3) . . ?
C28A C29A C30A 108.2(6) . . ?
C28A C29A Fe2A 69.9(3) . . ?
C30A C29A Fe2A 69.5(3) . . ?
C26A C30A C29A 107.6(6) . . ?
C26A C30A Fe2A 70.0(3) . . ?
C29A C30A Fe2A 69.6(3) . . ?
C18B Fe1B C13B 105.8(2) . . ?
C18B Fe1B C12B 120.38(19) . . ?
C13B Fe1B C12B 40.99(16) . . ?
C18B Fe1B C19B 40.80(16) . . ?
C13B Fe1B C19B 119.82(19) . . ?
C12B Fe1B C19B 155.6(2) . . ?
C18B Fe1B C16B 68.26(19) . . ?
C13B Fe1B C16B 161.4(2) . . ?
C12B Fe1B C16B 125.46(18) . . ?
C19B Fe1B C16B 68.02(18) . . ?
C18B Fe1B C11B 155.89(17) . . ?
C13B Fe1B C11B 69.01(18) . . ?
C12B Fe1B C11B 40.44(16) . . ?
C19B Fe1B C11B 162.30(19) . . ?
C16B Fe1B C11B 108.76(18) . . ?
C18B Fe1B C14B 123.31(19) . . ?
C13B Fe1B C14B 40.53(17) . . ?
C12B Fe1B C14B 68.24(18) . . ?
C19B Fe1B C14B 107.01(17) . . ?
C16B Fe1B C14B 157.4(2) . . ?
C11B Fe1B C14B 68.90(16) . . ?
C18B Fe1B C17B 40.61(17) . . ?
C13B Fe1B C17B 123.7(2) . . ?
C12B Fe1B C17B 107.72(19) . . ?
C19B Fe1B C17B 68.22(17) . . ?
C16B Fe1B C17B 40.47(18) . . ?
C11B Fe1B C17B 121.47(17) . . ?
C14B Fe1B C17B 160.2(2) . . ?
C18B Fe1B C20B 68.09(19) . . ?
C13B Fe1B C20B 155.65(19) . . ?
C12B Fe1B C20B 162.56(19) . . ?
C19B Fe1B C20B 40.22(17) . . ?
C16B Fe1B C20B 40.36(17) . . ?
C11B Fe1B C20B 126.15(19) . . ?
C14B Fe1B C20B 121.72(19) . . ?
C17B Fe1B C20B 67.89(19) . . ?
C18B Fe1B C15B 160.97(18) . . ?
C13B Fe1B C15B 68.77(19) . . ?
C12B Fe1B C15B 68.26(18) . . ?
C19B Fe1B C15B 124.78(17) . . ?
C16B Fe1B C15B 122.5(2) . . ?
C11B Fe1B C15B 41.01(15) . . ?
C14B Fe1B C15B 40.95(16) . . ?
C17B Fe1B C15B 157.41(19) . . ?
C20B Fe1B C15B 108.90(19) . . ?
C27B Fe2B C28B 38.1(3) . . ?
C27B Fe2B C29B 64.4(3) . . ?
C28B Fe2B C29B 37.4(3) . . ?
C27B Fe2B C26B 39.1(3) . . ?
C28B Fe2B C26B 64.6(3) . . ?
C29B Fe2B C26B 66.0(3) . . ?
C27B Fe2B C30B 65.9(2) . . ?
C28B Fe2B C30B 65.0(3) . . ?
C29B Fe2B C30B 40.2(3) . . ?
C26B Fe2B C30B 39.7(3) . . ?
C27B Fe2B C24B 140.7(4) . . ?
C28B Fe2B C24B 112.7(3) . . ?
C29B Fe2B C24B 109.6(3) . . ?
C26B Fe2B C24B 175.4(3) . . ?
C30B Fe2B C24B 136.2(4) . . ?
C27B Fe2B C23B 113.9(2) . . ?
C28B Fe2B C23B 110.9(3) . . ?
C29B Fe2B C23B 133.9(5) . . ?
C26B Fe2B C23B 143.7(4) . . ?
C30B Fe2B C23B 174.1(4) . . ?
C24B Fe2B C23B 40.1(2) . . ?
C27B Fe2B C22B 113.1(3) . . ?
C28B Fe2B C22B 137.3(4) . . ?
C29B Fe2B C22B 173.9(5) . . ?
C26B Fe2B C22B 116.0(2) . . ?
C30B Fe2B C22B 144.9(4) . . ?
C24B Fe2B C22B 68.5(2) . . ?
C23B Fe2B C22B 40.98(18) . . ?
C27B Fe2B C25B 177.8(2) . . ?
C28B Fe2B C25B 141.7(4) . . ?
C29B Fe2B C25B 114.1(3) . . ?
C26B Fe2B C25B 139.1(3) . . ?
C30B Fe2B C25B 111.9(2) . . ?
C24B Fe2B C25B 40.93(18) . . ?
C23B Fe2B C25B 68.2(2) . . ?
C22B Fe2B C25B 68.49(18) . . ?
C27B Fe2B C21B 139.5(4) . . ?
C28B Fe2B C21B 177.4(4) . . ?
C29B Fe2B C21B 144.6(4) . . ?
C26B Fe2B C21B 114.0(2) . . ?
C30B Fe2B C21B 115.5(3) . . ?
C24B Fe2B C21B 68.84(18) . . ?
C23B Fe2B C21B 68.71(18) . . ?
C22B Fe2B C21B 40.82(15) . . ?
C25B Fe2B C21B 40.81(16) . . ?
C10B N1B C6B 112.7(3) . . ?
C10B N1B C1B 113.4(3) . . ?
C6B N1B C1B 110.0(3) . . ?
C2B N2B C3B 115.1(3) . . ?
C2B N2B C9B 112.1(3) . . ?
C3B N2B C9B 110.8(3) . . ?
N1B C1B C2B 113.3(3) . . ?
N2B C2B C1B 112.9(3) . . ?
N2B C3B C4B 109.2(3) . . ?
O2B C4B C5B 108.2(4) . . ?
O2B C4B C3B 108.7(3) . . ?
C5B C4B C3B 113.6(4) . . ?
N1B C6B C7B 113.7(3) . . ?
O1B C7B O1BB 77.7(6) . . ?
O1B C7B C8B 107.5(5) . . ?
O1BB C7B C8B 116.1(6) . . ?
O1B C7B C6B 115.9(4) . . ?
O1BB C7B C6B 123.3(6) . . ?
C8B C7B C6B 111.0(4) . . ?
N2B C9B C11B 112.6(3) . . ?
N1B C10B C21B 116.1(3) . . ?
C12B C11B C15B 107.4(4) . . ?
C12B C11B C9B 127.8(4) . . ?
C15B C11B C9B 124.8(4) . . ?
C12B C11B Fe1B 69.5(2) . . ?
C15B C11B Fe1B 69.7(2) . . ?
C9B C11B Fe1B 125.6(3) . . ?
C11B C12B C13B 109.2(4) . . ?
C11B C12B Fe1B 70.1(2) . . ?
C13B C12B Fe1B 69.5(2) . . ?
C14B C13B C12B 107.4(4) . . ?
C14B C13B Fe1B 70.0(3) . . ?
C12B C13B Fe1B 69.5(2) . . ?
C13B C14B C15B 108.5(4) . . ?
C13B C14B Fe1B 69.5(2) . . ?
C15B C14B Fe1B 69.8(2) . . ?
C14B C15B C11B 107.5(4) . . ?
C14B C15B Fe1B 69.2(2) . . ?
C11B C15B Fe1B 69.2(2) . . ?
C20B C16B C17B 108.0(5) . . ?
C20B C16B Fe1B 70.0(2) . . ?
C17B C16B Fe1B 69.8(3) . . ?
C16B C17B C18B 107.9(4) . . ?
C16B C17B Fe1B 69.7(2) . . ?
C18B C17B Fe1B 69.3(2) . . ?
C17B C18B C19B 107.7(4) . . ?
C17B C18B Fe1B 70.1(2) . . ?
C19B C18B Fe1B 69.7(2) . . ?
C20B C19B C18B 108.1(4) . . ?
C20B C19B Fe1B 70.3(2) . . ?
C18B C19B Fe1B 69.5(2) . . ?
C19B C20B C16B 108.3(5) . . ?
C19B C20B Fe1B 69.5(2) . . ?
C16B C20B Fe1B 69.6(2) . . ?
C22B C21B C25B 107.4(4) . . ?
C22B C21B C10B 126.5(4) . . ?
C25B C21B C10B 126.1(4) . . ?
C22B C21B Fe2B 69.5(2) . . ?
C25B C21B Fe2B 69.4(2) . . ?
C10B C21B Fe2B 127.1(3) . . ?
C21B C22B C23B 107.7(4) . . ?
C21B C22B Fe2B 69.7(2) . . ?
C23B C22B Fe2B 69.3(3) . . ?
C24B C23B C22B 108.5(4) . . ?
C24B C23B Fe2B 69.7(3) . . ?
C22B C23B Fe2B 69.7(2) . . ?
C23B C24B C25B 108.4(5) . . ?
C23B C24B Fe2B 70.2(3) . . ?
C25B C24B Fe2B 70.0(3) . . ?
C24B C25B C21B 107.9(4) . . ?
C24B C25B Fe2B 69.1(3) . . ?
C21B C25B Fe2B 69.8(2) . . ?
C27B C26B C30B 107.2(7) . . ?
C27B C26B Fe2B 69.6(3) . . ?
C30B C26B Fe2B 70.5(4) . . ?
C28B C27B C26B 108.3(7) . . ?
C28B C27B Fe2B 71.1(4) . . ?
C26B C27B Fe2B 71.3(4) . . ?
C29B C28B C27B 111.0(8) . . ?
C29B C28B Fe2B 71.4(4) . . ?
C27B C28B Fe2B 70.8(4) . . ?
C28B C29B C30B 108.3(7) . . ?
C28B C29B Fe2B 71.2(4) . . ?
C30B C29B Fe2B 70.8(4) . . ?
C26B C30B C29B 105.0(6) . . ?
C26B C30B Fe2B 69.8(3) . . ?
C29B C30B Fe2B 69.0(4) . . ?

loop_
_geom_bond_atom_site_label_1
_geom_bond_atom_site_label_2
_geom_bond_distance
_geom_bond_site_symmetry_2
_geom_bond_publ_flag
Fe1A C15A 2.026(4) . ?
Fe1A C16A 2.029(4) . ?
Fe1A C20A 2.030(4) . ?
Fe1A C14A 2.034(4) . ?
Fe1A C12A 2.040(4) . ?
Fe1A C18A 2.044(4) . ?
Fe1A C19A 2.042(4) . ?
Fe1A C11A 2.043(4) . ?
Fe1A C17A 2.045(4) . ?
Fe1A C13A 2.047(4) . ?
Fe2A C26A 2.021(5) . ?
Fe2A C30A 2.023(5) . ?
Fe2A C29A 2.024(5) . ?
Fe2A C28A 2.026(6) . ?
Fe2A C23A 2.026(4) . ?
Fe2A C22A 2.030(4) . ?
Fe2A C24A 2.031(5) . ?
Fe2A C21A 2.036(4) . ?
Fe2A C25A 2.041(4) . ?
Fe2A C27A 2.041(5) . ?
O1A C7A 1.319(7) . ?
O1AA C7A 1.302(18) . ?
O2A C4A 1.421(6) . ?
N1A C1A 1.468(5) . ?
N1A C6A 1.477(5) . ?
N1A C10A 1.477(5) . ?
N2A C2A 1.454(5) . ?
N2A C9A 1.467(4) . ?
N2A C3A 1.471(5) . ?
C1A C2A 1.519(5) . ?
C3A C4A 1.505(6) . ?
C4A C5A 1.506(6) . ?
C6A C7A 1.470(6) . ?
C7A C8A 1.511(6) . ?
C9A C11A 1.483(5) . ?
C10A C21A 1.517(5) . ?
C11A C12A 1.424(5) . ?
C11A C15A 1.427(5) . ?
C12A C13A 1.413(6) . ?
C13A C14A 1.415(6) . ?
C14A C15A 1.412(5) . ?
C16A C20A 1.409(6) . ?
C16A C17A 1.420(5) . ?
C17A C18A 1.412(6) . ?
C18A C19A 1.414(6) . ?
C19A C20A 1.409(6) . ?
C21A C22A 1.416(5) . ?
C21A C25A 1.416(5) . ?
C22A C23A 1.410(6) . ?
C23A C24A 1.400(6) . ?
C24A C25A 1.423(6) . ?
C26A C30A 1.376(7) . ?
C26A C27A 1.417(7) . ?
C27A C28A 1.418(8) . ?
C28A C29A 1.398(8) . ?
C29A C30A 1.412(8) . ?
Fe1B C18B 2.026(4) . ?
Fe1B C13B 2.028(4) . ?
Fe1B C12B 2.027(4) . ?
Fe1B C19B 2.029(4) . ?
Fe1B C16B 2.034(4) . ?
Fe1B C11B 2.036(4) . ?
Fe1B C14B 2.035(4) . ?
Fe1B C17B 2.036(4) . ?
Fe1B C20B 2.040(4) . ?
Fe1B C15B 2.042(4) . ?
Fe2B C27B 1.981(5) . ?
Fe2B C28B 1.985(6) . ?
Fe2B C29B 1.987(7) . ?
Fe2B C26B 2.003(5) . ?
Fe2B C30B 2.010(5) . ?
Fe2B C24B 2.024(5) . ?
Fe2B C23B 2.030(4) . ?
Fe2B C22B 2.036(4) . ?
Fe2B C25B 2.036(4) . ?
Fe2B C21B 2.040(4) . ?
O1B C7B 1.303(6) . ?
O1BB C7B 1.359(10) . ?
O2B C4B 1.424(5) . ?
N1B C10B 1.463(4) . ?
N1B C6B 1.467(4) . ?
N1B C1B 1.475(4) . ?
N2B C2B 1.463(4) . ?
N2B C3B 1.467(5) . ?
N2B C9B 1.473(4) . ?
C1B C2B 1.523(5) . ?
C3B C4B 1.514(5) . ?
C4B C5B 1.502(6) . ?
C6B C7B 1.511(6) . ?
C7B C8B 1.505(6) . ?
C9B C11B 1.498(5) . ?
C10B C21B 1.509(5) . ?
C11B C12B 1.404(6) . ?
C11B C15B 1.428(5) . ?
C12B C13B 1.420(6) . ?
C13B C14B 1.407(6) . ?
C14B C15B 1.426(6) . ?
C16B C20B 1.405(6) . ?
C16B C17B 1.408(7) . ?
C17B C18B 1.410(6) . ?
C18B C19B 1.413(6) . ?
C19B C20B 1.399(6) . ?
C21B C22B 1.422(5) . ?
C21B C25B 1.421(6) . ?
C22B C23B 1.424(6) . ?
C23B C24B 1.391(7) . ?
C24B C25B 1.419(6) . ?
C26B C27B 1.335(9) . ?
C26B C30B 1.363(10) . ?
C27B C28B 1.294(10) . ?
C28B C29B 1.273(11) . ?
C29B C30B 1.375(11) . ?
